data_7016785
loop_
_publ_author_name
'Hallett, Andrew J.'
'Kariuki, Benson M.'
'Pope, Simon J. A.'

_publ_section_title
;
 New 2,3-disubstituted-5-hydroxyquinoxaline ligands and their
 coordination chemistry with cyclometallated iridium(iii): syntheses,
 structures and tunable electronic properties.
;
_journal_issue 37
_journal_name_full 'Dalton transactions (Cambridge, England : 2003)'
_journal_page_first 9474
_journal_page_last 9481
_journal_paper_doi 10.1039/c1dt10707k
_journal_volume 40
_journal_year 2011
_chemical_formula_moiety 'C22 H18 N2 O'
_chemical_formula_sum 'C22 H18 N2 O'
_chemical_formula_weight 326.38
_chemical_name_systematic
;
?
;
_space_group_IT_number 14
_symmetry_cell_setting monoclinic
_symmetry_space_group_name_Hall '-P 2yn'
_symmetry_space_group_name_H-M 'P 1 21/n 1'
_atom_sites_solution_hydrogens geom
_atom_sites_solution_primary direct
_atom_sites_solution_secondary difmap
_audit_creation_method SHELXL-97
_cell_angle_alpha 90.00
_cell_angle_beta 102.071(2)
_cell_angle_gamma 90.00
_cell_formula_units_Z 8
_cell_length_a 13.9500(4)
_cell_length_b 16.8880(5)
_cell_length_c 15.3970(4)
_cell_measurement_reflns_used 4718
_cell_measurement_temperature 150(2)
_cell_measurement_theta_max 4718
_cell_measurement_theta_min 2.21
_cell_volume 3547.14(17)
_computing_cell_refinement DENZO/SCALEPACK
_computing_data_collection 'cOLLECT,Nonius BV, 1997-2001'
_computing_data_reduction DENZO/SCALEPACK
_computing_structure_refinement SHELXL-97
_computing_structure_solution SHELXs-97
_diffrn_ambient_temperature 150(2)
_diffrn_measured_fraction_theta_full 0.992
_diffrn_measured_fraction_theta_max 0.992
_diffrn_measurement_device_type KappaCCD
_diffrn_measurement_method CCD
_diffrn_radiation_monochromator graphite
_diffrn_radiation_source 'fine-focus sealed tube'
_diffrn_radiation_type MoK\a
_diffrn_radiation_wavelength 0.71073
_diffrn_reflns_av_R_equivalents 0.0642
_diffrn_reflns_av_sigmaI/netI 0.0984
_diffrn_reflns_limit_h_max 18
_diffrn_reflns_limit_h_min -18
_diffrn_reflns_limit_k_max 21
_diffrn_reflns_limit_k_min -20
_diffrn_reflns_limit_l_max 19
_diffrn_reflns_limit_l_min -19
_diffrn_reflns_number 14775
_diffrn_reflns_theta_full 27.50
_diffrn_reflns_theta_max 27.50
_diffrn_reflns_theta_min 2.21
_exptl_absorpt_coefficient_mu 0.076
_exptl_absorpt_correction_T_max 0.9850
_exptl_absorpt_correction_T_min 0.9850
_exptl_absorpt_correction_type empirical
_exptl_absorpt_process_details Denzo/Scalepack
_exptl_crystal_colour colourless
_exptl_crystal_density_diffrn 1.222
_exptl_crystal_density_method 'not measured'
_exptl_crystal_description block
_exptl_crystal_F_000 1376
_exptl_crystal_size_max 0.20
_exptl_crystal_size_mid 0.20
_exptl_crystal_size_min 0.20
_refine_diff_density_max 0.314
_refine_diff_density_min -0.233
_refine_diff_density_rms 0.046
_refine_ls_extinction_method none
_refine_ls_goodness_of_fit_ref 1.012
_refine_ls_hydrogen_treatment constr
_refine_ls_matrix_type full
_refine_ls_number_parameters 457
_refine_ls_number_reflns 8077
_refine_ls_number_restraints 0
_refine_ls_restrained_S_all 1.012
_refine_ls_R_factor_all 0.1337
_refine_ls_R_factor_gt 0.0705
_refine_ls_shift/su_max 0.000
_refine_ls_shift/su_mean 0.000
_refine_ls_structure_factor_coef Fsqd
_refine_ls_weighting_details 'calc w=1/[\s^2^(Fo^2^)+(0.0642P)^2^+0.9028P] where P=(Fo^2^+2Fc^2^)/3'
_refine_ls_weighting_scheme calc
_refine_ls_wR_factor_gt 0.1390
_refine_ls_wR_factor_ref 0.1635
_reflns_number_gt 4718
_reflns_number_total 8077
_reflns_threshold_expression >2sigma(I)
_cod_data_source_file c1dt10707k.txt
_cod_data_source_block LH3
_cod_depositor_comments
;
The following automatic conversions were performed:

'_symmetry_cell_setting' value 'Monoclinic' changed to 'monoclinic'
according to /home/saulius/struct/CIF-dictionaries/cif_core.dic
dictionary named 'cif_core.dic' version 2.4.1 from 2010-06-29.

Automatic conversion script
Id: cif_fix_values 1715 2011-07-08 13:25:40Z adriana 
;
_cod_original_sg_symbol_H-M P21/n
_cod_database_code 7016785

loop_
_symmetry_equiv_pos_as_xyz
'x, y, z'
'-x+1/2, y+1/2, -z+1/2'
'-x, -y, -z'
'x-1/2, -y-1/2, z-1/2'

loop_
_atom_site_label
_atom_site_type_symbol
_atom_site_fract_x
_atom_site_fract_y
_atom_site_fract_z
_atom_site_U_iso_or_equiv
_atom_site_adp_type
_atom_site_occupancy
_atom_site_symmetry_multiplicity
_atom_site_calc_flag
_atom_site_refinement_flags
C1 C 0.47383(18) -0.28222(14) 0.37098(15) 0.0391(6) Uani 1 1 d .
C2 C 0.50604(19) -0.35578(15) 0.40287(16) 0.0456(6) Uani 1 1 d .
H2 H 0.5226 -0.3648 0.4651 0.055 Uiso 1 1 calc R
C3 C 0.5145(2) -0.41716(15) 0.34425(18) 0.0496(7) Uani 1 1 d .
H3 H 0.5378 -0.4673 0.3675 0.059 Uiso 1 1 calc R
C4 C 0.49008(19) -0.40695(15) 0.25431(17) 0.0464(6) Uani 1 1 d .
H4 H 0.4961 -0.4494 0.2154 0.056 Uiso 1 1 calc R
C5 C 0.45579(17) -0.33241(14) 0.22022(15) 0.0371(5) Uani 1 1 d .
C6 C 0.44723(16) -0.26942(13) 0.27804(14) 0.0331(5) Uani 1 1 d .
C7 C 0.39333(17) -0.25157(13) 0.10076(14) 0.0336(5) Uani 1 1 d .
C8 C 0.38916(16) -0.18663(13) 0.16033(14) 0.0313(5) Uani 1 1 d .
C9 C 0.35474(17) -0.10707(13) 0.12664(14) 0.0344(5) Uani 1 1 d .
C10 C 0.38941(19) -0.07012(14) 0.05861(15) 0.0422(6) Uani 1 1 d .
H10 H 0.4367 -0.0962 0.0324 0.051 Uiso 1 1 calc R
C11 C 0.3561(2) 0.00395(15) 0.02857(15) 0.0466(7) Uani 1 1 d .
H11 H 0.3819 0.0285 -0.0172 0.056 Uiso 1 1 calc R
C12 C 0.2855(2) 0.04341(15) 0.06402(16) 0.0463(6) Uani 1 1 d .
C13 C 0.25119(19) 0.00671(14) 0.13169(15) 0.0425(6) Uani 1 1 d .
H13 H 0.2029 0.0325 0.1568 0.051 Uiso 1 1 calc R
C14 C 0.28549(17) -0.06683(13) 0.16375(14) 0.0366(6) Uani 1 1 d .
H14 H 0.2618 -0.0901 0.2113 0.044 Uiso 1 1 calc R
C15 C 0.2495(3) 0.12451(17) 0.0299(2) 0.0704(9) Uani 1 1 d .
H15A H 0.1817 0.1317 0.0363 0.106 Uiso 1 1 calc R
H15B H 0.2527 0.1290 -0.0329 0.106 Uiso 1 1 calc R
H15C H 0.2910 0.1653 0.0642 0.106 Uiso 1 1 calc R
C16 C 0.35837(18) -0.24464(13) 0.00278(14) 0.0361(5) Uani 1 1 d .
C17 C 0.4212(2) -0.25640(18) -0.05365(17) 0.0563(8) Uani 1 1 d .
H17 H 0.4874 -0.2703 -0.0297 0.068 Uiso 1 1 calc R
C18 C 0.3905(2) -0.24853(19) -0.14440(17) 0.0639(9) Uani 1 1 d .
H18 H 0.4365 -0.2544 -0.1816 0.077 Uiso 1 1 calc R
C19 C 0.2943(2) -0.23233(17) -0.18162(16) 0.0517(7) Uani 1 1 d .
C20 C 0.2306(2) -0.22209(19) -0.12536(17) 0.0576(8) Uani 1 1 d .
H20 H 0.1637 -0.2106 -0.1497 0.069 Uiso 1 1 calc R
C21 C 0.26153(19) -0.22806(17) -0.03408(16) 0.0517(7) Uani 1 1 d .
H21 H 0.2160 -0.2207 0.0033 0.062 Uiso 1 1 calc R
C22 C 0.2589(3) -0.2243(2) -0.28087(17) 0.0784(10) Uani 1 1 d .
H22A H 0.2989 -0.1848 -0.3037 0.118 Uiso 1 1 calc R
H22B H 0.1902 -0.2073 -0.2940 0.118 Uiso 1 1 calc R
H22C H 0.2647 -0.2754 -0.3094 0.118 Uiso 1 1 calc R
C23 C 0.15313(17) -0.01852(15) 0.46873(15) 0.0383(6) Uani 1 1 d .
C24 C 0.12982(18) -0.08846(14) 0.50470(15) 0.0417(6) Uani 1 1 d .
H24 H 0.0721 -0.0920 0.5280 0.050 Uiso 1 1 calc R
C25 C 0.19049(18) -0.15438(14) 0.50721(14) 0.0399(6) Uani 1 1 d .
H25 H 0.1724 -0.2026 0.5313 0.048 Uiso 1 1 calc R
C26 C 0.27503(18) -0.15170(14) 0.47605(14) 0.0379(6) Uani 1 1 d .
H26 H 0.3160 -0.1970 0.4795 0.045 Uiso 1 1 calc R
C27 C 0.30084(17) -0.08034(13) 0.43853(13) 0.0313(5) Uani 1 1 d .
C28 C 0.23957(17) -0.01366(13) 0.43331(13) 0.0324(5) Uani 1 1 d .
C29 C 0.40926(16) -0.00874(13) 0.37333(13) 0.0307(5) Uani 1 1 d .
C30 C 0.34676(16) 0.05970(13) 0.37098(13) 0.0299(5) Uani 1 1 d .
C31 C 0.37331(16) 0.13900(13) 0.34072(13) 0.0309(5) Uani 1 1 d .
C32 C 0.46342(17) 0.17330(14) 0.37495(14) 0.0353(5) Uani 1 1 d .
H32 H 0.5108 0.1447 0.4165 0.042 Uiso 1 1 calc R
C33 C 0.48544(18) 0.24847(14) 0.34954(15) 0.0397(6) Uani 1 1 d .
H33 H 0.5469 0.2715 0.3754 0.048 Uiso 1 1 calc R
C34 C 0.41911(18) 0.29108(14) 0.28669(15) 0.0373(6) Uani 1 1 d .
C35 C 0.32944(18) 0.25642(14) 0.25175(15) 0.0380(6) Uani 1 1 d .
H35 H 0.2833 0.2841 0.2082 0.046 Uiso 1 1 calc R
C36 C 0.30547(17) 0.18216(14) 0.27900(14) 0.0351(5) Uani 1 1 d .
H36 H 0.2426 0.1604 0.2556 0.042 Uiso 1 1 calc R
C37 C 0.4442(2) 0.37247(16) 0.25799(19) 0.0541(7) Uani 1 1 d .
H37A H 0.4171 0.3791 0.1944 0.081 Uiso 1 1 calc R
H37B H 0.5156 0.3786 0.2695 0.081 Uiso 1 1 calc R
H37C H 0.4162 0.4126 0.2915 0.081 Uiso 1 1 calc R
C38 C 0.50123(17) -0.00947(13) 0.33920(13) 0.0333(5) Uani 1 1 d .
C39 C 0.58156(17) -0.05260(15) 0.38560(15) 0.0393(6) Uani 1 1 d .
H39 H 0.5767 -0.0798 0.4385 0.047 Uiso 1 1 calc R
C40 C 0.66770(19) -0.05593(16) 0.35507(17) 0.0484(7) Uani 1 1 d .
H40 H 0.7214 -0.0854 0.3875 0.058 Uiso 1 1 calc R
C41 C 0.67760(19) -0.01714(17) 0.27795(18) 0.0491(7) Uani 1 1 d .
C42 C 0.5972(2) 0.02444(15) 0.23100(16) 0.0452(6) Uani 1 1 d .
H42 H 0.6019 0.0506 0.1774 0.054 Uiso 1 1 calc R
C43 C 0.51040(18) 0.02834(14) 0.26096(14) 0.0384(6) Uani 1 1 d .
H43 H 0.4565 0.0571 0.2278 0.046 Uiso 1 1 calc R
C44 C 0.7733(2) -0.0201(2) 0.2467(2) 0.0760(10) Uani 1 1 d .
H44A H 0.7784 0.0264 0.2099 0.114 Uiso 1 1 calc R
H44B H 0.7755 -0.0683 0.2117 0.114 Uiso 1 1 calc R
H44C H 0.8281 -0.0203 0.2982 0.114 Uiso 1 1 calc R
O1 O 0.46903(15) -0.22364(11) 0.42866(10) 0.0536(5) Uani 1 1 d .
H1 H 0.4448 -0.1831 0.4008 0.080 Uiso 1 1 calc R
O2 O 0.09486(14) 0.04455(11) 0.47063(13) 0.0581(5) Uani 1 1 d .
H2A H 0.1056 0.0786 0.4340 0.087 Uiso 1 1 calc R
N1 N 0.41408(13) -0.19663(11) 0.24698(11) 0.0334(4) Uani 1 1 d .
N2 N 0.42675(14) -0.32158(11) 0.13049(12) 0.0389(5) Uani 1 1 d .
N3 N 0.26362(14) 0.05603(11) 0.39862(11) 0.0333(4) Uani 1 1 d .
N4 N 0.38532(14) -0.07621(11) 0.40657(11) 0.0329(4) Uani 1 1 d .

loop_
_atom_site_aniso_label
_atom_site_aniso_U_11
_atom_site_aniso_U_22
_atom_site_aniso_U_33
_atom_site_aniso_U_23
_atom_site_aniso_U_13
_atom_site_aniso_U_12
C1 0.0383(15) 0.0365(14) 0.0435(13) -0.0013(10) 0.0105(11) 0.0017(11)
C2 0.0501(16) 0.0412(15) 0.0456(14) 0.0115(11) 0.0100(12) 0.0063(13)
C3 0.0513(17) 0.0336(15) 0.0635(17) 0.0073(12) 0.0112(13) 0.0079(13)
C4 0.0479(16) 0.0324(14) 0.0581(16) -0.0001(11) 0.0093(12) 0.0060(12)
C5 0.0347(14) 0.0314(13) 0.0455(13) -0.0013(10) 0.0089(10) -0.0006(11)
C6 0.0257(12) 0.0294(13) 0.0448(13) 0.0018(10) 0.0086(10) -0.0004(10)
C7 0.0294(13) 0.0286(13) 0.0439(12) -0.0037(10) 0.0103(10) -0.0007(10)
C8 0.0275(12) 0.0285(12) 0.0388(12) -0.0012(9) 0.0089(9) -0.0026(10)
C9 0.0366(14) 0.0290(13) 0.0363(12) -0.0041(9) 0.0049(10) -0.0001(11)
C10 0.0484(16) 0.0368(15) 0.0442(13) -0.0036(11) 0.0164(11) 0.0003(12)
C11 0.0639(19) 0.0347(15) 0.0429(13) 0.0038(11) 0.0150(12) -0.0025(13)
C12 0.0590(18) 0.0300(14) 0.0480(14) 0.0034(11) 0.0072(12) 0.0043(13)
C13 0.0431(15) 0.0336(14) 0.0513(14) -0.0009(11) 0.0106(11) 0.0079(12)
C14 0.0403(14) 0.0292(13) 0.0406(12) 0.0003(10) 0.0093(10) -0.0014(11)
C15 0.099(3) 0.0417(18) 0.0705(19) 0.0143(14) 0.0172(17) 0.0177(17)
C16 0.0396(15) 0.0270(13) 0.0422(12) -0.0043(10) 0.0096(11) 0.0004(11)
C17 0.0489(17) 0.072(2) 0.0495(15) 0.0013(13) 0.0148(13) 0.0248(15)
C18 0.067(2) 0.084(2) 0.0460(15) -0.0013(14) 0.0242(14) 0.0258(18)
C19 0.0580(19) 0.0554(18) 0.0415(14) -0.0045(12) 0.0100(13) 0.0093(14)
C20 0.0415(17) 0.081(2) 0.0475(15) -0.0055(14) 0.0038(12) 0.0012(15)
C21 0.0398(16) 0.073(2) 0.0428(14) -0.0083(13) 0.0103(12) -0.0034(14)
C22 0.086(3) 0.102(3) 0.0453(16) -0.0024(16) 0.0100(16) 0.016(2)
C23 0.0347(14) 0.0348(14) 0.0463(13) 0.0036(10) 0.0107(10) 0.0037(11)
C24 0.0359(14) 0.0389(15) 0.0525(14) 0.0059(11) 0.0145(11) -0.0058(12)
C25 0.0412(15) 0.0349(14) 0.0421(13) 0.0048(10) 0.0056(11) -0.0069(12)
C26 0.0396(15) 0.0336(14) 0.0390(12) 0.0004(10) 0.0047(10) -0.0032(11)
C27 0.0335(13) 0.0308(13) 0.0282(11) -0.0036(9) 0.0030(9) -0.0019(10)
C28 0.0341(13) 0.0290(13) 0.0335(11) -0.0005(9) 0.0056(9) -0.0017(10)
C29 0.0332(13) 0.0299(13) 0.0270(10) -0.0035(9) 0.0019(9) -0.0013(10)
C30 0.0304(13) 0.0312(13) 0.0273(10) -0.0029(9) 0.0039(9) -0.0011(10)
C31 0.0326(13) 0.0283(12) 0.0342(11) -0.0028(9) 0.0121(9) 0.0018(10)
C32 0.0355(14) 0.0347(14) 0.0351(11) 0.0007(10) 0.0063(10) 0.0019(11)
C33 0.0395(15) 0.0357(14) 0.0445(13) -0.0051(10) 0.0100(11) -0.0069(11)
C34 0.0429(15) 0.0290(13) 0.0447(13) -0.0005(10) 0.0198(11) 0.0001(11)
C35 0.0414(15) 0.0329(14) 0.0407(12) 0.0032(10) 0.0107(10) 0.0072(11)
C36 0.0336(14) 0.0324(13) 0.0405(12) -0.0021(10) 0.0103(10) 0.0014(11)
C37 0.0549(18) 0.0380(16) 0.0733(18) 0.0064(13) 0.0223(14) -0.0018(13)
C38 0.0327(13) 0.0320(13) 0.0356(12) -0.0067(9) 0.0079(10) 0.0004(10)
C39 0.0353(14) 0.0425(15) 0.0390(12) -0.0054(10) 0.0055(10) 0.0027(12)
C40 0.0342(15) 0.0536(17) 0.0556(16) -0.0107(13) 0.0051(12) 0.0050(13)
C41 0.0389(16) 0.0514(17) 0.0611(16) -0.0158(13) 0.0198(12) -0.0037(13)
C42 0.0481(16) 0.0448(16) 0.0479(14) -0.0067(11) 0.0222(12) -0.0070(13)
C43 0.0399(15) 0.0356(14) 0.0398(12) -0.0041(10) 0.0089(10) -0.0011(11)
C44 0.052(2) 0.091(3) 0.097(2) -0.0123(19) 0.0402(17) -0.0021(18)
O1 0.0748(14) 0.0449(11) 0.0395(9) 0.0028(8) 0.0082(9) 0.0180(10)
O2 0.0517(12) 0.0431(12) 0.0892(14) 0.0199(9) 0.0365(10) 0.0082(10)
N1 0.0310(11) 0.0289(11) 0.0408(10) -0.0006(8) 0.0081(8) 0.0012(8)
N2 0.0417(12) 0.0293(11) 0.0466(11) -0.0033(8) 0.0111(9) 0.0014(9)
N3 0.0322(11) 0.0321(11) 0.0352(10) 0.0002(8) 0.0061(8) -0.0007(9)
N4 0.0328(11) 0.0307(11) 0.0337(10) -0.0011(8) 0.0036(8) 0.0007(9)

loop_
_atom_type_symbol
_atom_type_description
_atom_type_scat_dispersion_real
_atom_type_scat_dispersion_imag
_atom_type_scat_source
C C 0.0033 0.0016 'International Tables Vol C Tables 4.2.6.8 and 6.1.1.4'
H H 0.0000 0.0000 'International Tables Vol C Tables 4.2.6.8 and 6.1.1.4'
O O 0.0106 0.0060 'International Tables Vol C Tables 4.2.6.8 and 6.1.1.4'
N N 0.0061 0.0033 'International Tables Vol C Tables 4.2.6.8 and 6.1.1.4'

loop_
_geom_angle_atom_site_label_1
_geom_angle_atom_site_label_2
_geom_angle_atom_site_label_3
_geom_angle
O1 C1 C2 119.2(2)
O1 C1 C6 121.2(2)
C2 C1 C6 119.7(2)
C1 C2 C3 120.3(2)
C1 C2 H2 119.8
C3 C2 H2 119.8
C4 C3 C2 121.7(2)
C4 C3 H3 119.2
C2 C3 H3 119.2
C3 C4 C5 118.9(2)
C3 C4 H4 120.5
C5 C4 H4 120.5
N2 C5 C6 119.4(2)
N2 C5 C4 120.1(2)
C6 C5 C4 120.4(2)
N1 C6 C5 121.76(19)
N1 C6 C1 119.3(2)
C5 C6 C1 119.0(2)
N2 C7 C8 121.41(19)
N2 C7 C16 116.07(19)
C8 C7 C16 122.51(19)
N1 C8 C7 120.7(2)
N1 C8 C9 117.89(19)
C7 C8 C9 121.38(18)
C10 C9 C14 118.0(2)
C10 C9 C8 122.1(2)
C14 C9 C8 119.9(2)
C11 C10 C9 120.9(2)
C11 C10 H10 119.5
C9 C10 H10 119.5
C10 C11 C12 121.2(2)
C10 C11 H11 119.4
C12 C11 H11 119.4
C13 C12 C11 117.8(2)
C13 C12 C15 121.8(3)
C11 C12 C15 120.4(2)
C12 C13 C14 121.6(2)
C12 C13 H13 119.2
C14 C13 H13 119.2
C13 C14 C9 120.5(2)
C13 C14 H14 119.7
C9 C14 H14 119.7
C12 C15 H15A 109.5
C12 C15 H15B 109.5
H15A C15 H15B 109.5
C12 C15 H15C 109.5
H15A C15 H15C 109.5
H15B C15 H15C 109.5
C17 C16 C21 118.0(2)
C17 C16 C7 120.9(2)
C21 C16 C7 121.2(2)
C16 C17 C18 121.6(3)
C16 C17 H17 119.2
C18 C17 H17 119.2
C19 C18 C17 120.8(3)
C19 C18 H18 119.6
C17 C18 H18 119.6
C18 C19 C20 117.8(2)
C18 C19 C22 121.7(3)
C20 C19 C22 120.5(3)
C19 C20 C21 121.6(3)
C19 C20 H20 119.2
C21 C20 H20 119.2
C16 C21 C20 120.2(2)
C16 C21 H21 119.9
C20 C21 H21 119.9
C19 C22 H22A 109.5
C19 C22 H22B 109.5
H22A C22 H22B 109.5
C19 C22 H22C 109.5
H22A C22 H22C 109.5
H22B C22 H22C 109.5
O2 C23 C24 118.6(2)
O2 C23 C28 121.8(2)
C24 C23 C28 119.6(2)
C23 C24 C25 120.3(2)
C23 C24 H24 119.8
C25 C24 H24 119.8
C26 C25 C24 121.9(2)
C26 C25 H25 119.1
C24 C25 H25 119.1
C25 C26 C27 119.0(2)
C25 C26 H26 120.5
C27 C26 H26 120.5
N4 C27 C28 119.8(2)
N4 C27 C26 120.1(2)
C28 C27 C26 120.1(2)
N3 C28 C27 121.2(2)
N3 C28 C23 119.8(2)
C27 C28 C23 119.0(2)
N4 C29 C30 120.0(2)
N4 C29 C38 115.9(2)
C30 C29 C38 124.0(2)
N3 C30 C29 121.5(2)
N3 C30 C31 115.87(19)
C29 C30 C31 122.6(2)
C32 C31 C36 118.2(2)
C32 C31 C30 121.5(2)
C36 C31 C30 120.3(2)
C33 C32 C31 121.0(2)
C33 C32 H32 119.5
C31 C32 H32 119.5
C32 C33 C34 121.1(2)
C32 C33 H33 119.4
C34 C33 H33 119.4
C35 C34 C33 117.9(2)
C35 C34 C37 121.2(2)
C33 C34 C37 120.9(2)
C34 C35 C36 121.4(2)
C34 C35 H35 119.3
C36 C35 H35 119.3
C35 C36 C31 120.4(2)
C35 C36 H36 119.8
C31 C36 H36 119.8
C34 C37 H37A 109.5
C34 C37 H37B 109.5
H37A C37 H37B 109.5
C34 C37 H37C 109.5
H37A C37 H37C 109.5
H37B C37 H37C 109.5
C43 C38 C39 118.1(2)
C43 C38 C29 123.0(2)
C39 C38 C29 118.8(2)
C40 C39 C38 120.6(2)
C40 C39 H39 119.7
C38 C39 H39 119.7
C39 C40 C41 121.4(2)
C39 C40 H40 119.3
C41 C40 H40 119.3
C40 C41 C42 118.0(2)
C40 C41 C44 120.6(3)
C42 C41 C44 121.4(3)
C43 C42 C41 121.2(2)
C43 C42 H42 119.4
C41 C42 H42 119.4
C42 C43 C38 120.8(2)
C42 C43 H43 119.6
C38 C43 H43 119.6
C41 C44 H44A 109.5
C41 C44 H44B 109.5
H44A C44 H44B 109.5
C41 C44 H44C 109.5
H44A C44 H44C 109.5
H44B C44 H44C 109.5
C1 O1 H1 109.5
C23 O2 H2A 109.5
C8 N1 C6 117.96(18)
C7 N2 C5 118.64(19)
C30 N3 C28 118.20(19)
C29 N4 C27 119.30(19)

loop_
_geom_bond_atom_site_label_1
_geom_bond_atom_site_label_2
_geom_bond_distance
C1 O1 1.340(3)
C1 C2 1.376(3)
C1 C6 1.418(3)
C2 C3 1.396(4)
C2 H2 0.9500
C3 C4 1.366(3)
C3 H3 0.9500
C4 C5 1.409(3)
C4 H4 0.9500
C5 N2 1.368(3)
C5 C6 1.408(3)
C6 N1 1.364(3)
C7 N2 1.317(3)
C7 C8 1.439(3)
C7 C16 1.490(3)
C8 N1 1.317(3)
C8 C9 1.484(3)
C9 C10 1.390(3)
C9 C14 1.397(3)
C10 C11 1.380(3)
C10 H10 0.9500
C11 C12 1.392(4)
C11 H11 0.9500
C12 C13 1.381(3)
C12 C15 1.514(4)
C13 C14 1.384(3)
C13 H13 0.9500
C14 H14 0.9500
C15 H15A 0.9800
C15 H15B 0.9800
C15 H15C 0.9800
C16 C17 1.371(3)
C16 C21 1.380(3)
C17 C18 1.380(4)
C17 H17 0.9500
C18 C19 1.371(4)
C18 H18 0.9500
C19 C20 1.376(4)
C19 C22 1.511(4)
C20 C21 1.385(3)
C20 H20 0.9500
C21 H21 0.9500
C22 H22A 0.9800
C22 H22B 0.9800
C22 H22C 0.9800
C23 O2 1.344(3)
C23 C24 1.372(3)
C23 C28 1.426(3)
C24 C25 1.394(3)
C24 H24 0.9500
C25 C26 1.364(3)
C25 H25 0.9500
C26 C27 1.415(3)
C26 H26 0.9500
C27 N4 1.371(3)
C27 C28 1.406(3)
C28 N3 1.363(3)
C29 N4 1.320(3)
C29 C30 1.444(3)
C29 C38 1.485(3)
C30 N3 1.318(3)
C30 C31 1.490(3)
C31 C32 1.384(3)
C31 C36 1.398(3)
C32 C33 1.382(3)
C32 H32 0.9500
C33 C34 1.391(3)
C33 H33 0.9500
C34 C35 1.384(3)
C34 C37 1.507(3)
C35 C36 1.385(3)
C35 H35 0.9500
C36 H36 0.9500
C37 H37A 0.9800
C37 H37B 0.9800
C37 H37C 0.9800
C38 C43 1.393(3)
C38 C39 1.401(3)
C39 C40 1.380(3)
C39 H39 0.9500
C40 C41 1.388(4)
C40 H40 0.9500
C41 C42 1.391(4)
C41 C44 1.512(4)
C42 C43 1.384(3)
C42 H42 0.9500
C43 H43 0.9500
C44 H44A 0.9800
C44 H44B 0.9800
C44 H44C 0.9800
O1 H1 0.8400
O2 H2A 0.8400
